data_4313276
loop_
_publ_author_name
'Dong Gon Park'
'Zolt\'an A. G\'al'
'Francis J. DiSalvo'

_publ_section_title
;
 Synthesis and Structure of Sr3GaN3 and Sr6GaN5: Strontium Gallium
 Nitrides with Isolated Planar [GaN3]6- Anions
;
_journal_name_full 'Inorganic Chemistry'
_journal_page_first 1779
_journal_page_last 1785
_journal_paper_doi 10.1021/ic025874w
_journal_volume 42
_journal_year 2003
_chemical_formula_sum 'Ga N5 Sr6'
_chemical_formula_weight 665.49
_chemical_name_common 'strontium six gallium pentanitrate'
_chemical_name_systematic
;
 ?
;
_space_group_IT_number 193
_symmetry_cell_setting hexagonal
_symmetry_space_group_name_Hall '-P 6c 2'
_symmetry_space_group_name_H-M 'P 63/m c m'
_atom_sites_solution_hydrogens geom
_atom_sites_solution_primary direct
_atom_sites_solution_secondary difmap
_audit_creation_method SHELXL-97
_cell_angle_alpha 90.00
_cell_angle_beta 90.00
_cell_angle_gamma 120.00
_cell_formula_units_Z 2
_cell_length_a 6.6667(6)
_cell_length_b 6.6667(6)
_cell_length_c 12.9999(17)
_cell_measurement_reflns_used 288
_cell_measurement_temperature 173(2)
_cell_measurement_theta_max 29.99
_cell_measurement_theta_min 3.13
_cell_volume 500.37(9)
_computing_cell_refinement 'Bruker Smart 5.05'
_computing_data_collection 'Bruker Smart 5.05'
_computing_data_reduction 'SHELXL-97 (Sheldrick, 1997)'
_computing_molecular_graphics 'Ortep 3'
_computing_publication_material 'Crystalmaker 7.0'
_computing_structure_refinement 'SHELXL-97 (Sheldrick, 1997)'
_computing_structure_solution 'SHELXS-97 (Sheldrick, 1997)'
_diffrn_ambient_temperature 293(2)
_diffrn_measured_fraction_theta_full 0.980
_diffrn_measured_fraction_theta_max 0.980
_diffrn_measurement_device_type 'Bruker Smart CCD'
_diffrn_measurement_method 'omega-scan/ phi-scan'
_diffrn_radiation_monochromator graphite
_diffrn_radiation_source 'fine-focus sealed tube'
_diffrn_radiation_type MoK\a
_diffrn_radiation_wavelength 0.71073
_diffrn_reflns_av_R_equivalents 0.1232
_diffrn_reflns_av_sigmaI/netI 0.0341
_diffrn_reflns_limit_h_max 9
_diffrn_reflns_limit_h_min -9
_diffrn_reflns_limit_k_max 9
_diffrn_reflns_limit_k_min -8
_diffrn_reflns_limit_l_max 17
_diffrn_reflns_limit_l_min -17
_diffrn_reflns_number 5005
_diffrn_reflns_theta_full 29.99
_diffrn_reflns_theta_max 29.99
_diffrn_reflns_theta_min 3.13
_diffrn_standards_number 0
_exptl_absorpt_coefficient_mu 34.334
_exptl_absorpt_correction_T_max 0.3405
_exptl_absorpt_correction_T_min 0.2325
_exptl_absorpt_correction_type analytical
_exptl_absorpt_process_details 'Gaussian face-indexed absorption correction'
_exptl_crystal_colour black
_exptl_crystal_density_diffrn 4.417
_exptl_crystal_density_method 'not measured'
_exptl_crystal_description 'truncated parallelepiped'
_exptl_crystal_F_000 588
_exptl_crystal_size_max 0.06
_exptl_crystal_size_mid 0.06
_exptl_crystal_size_min 0.04
_refine_diff_density_max 2.090
_refine_diff_density_min -2.594
_refine_diff_density_rms 0.288
_refine_ls_extinction_coef 0.0088(13)
_refine_ls_extinction_expression Fc^*^=kFc[1+0.001xFc^2^\l^3^/sin(2\q)]^-1/4^
_refine_ls_extinction_method SHELXL
_refine_ls_goodness_of_fit_ref 1.271
_refine_ls_hydrogen_treatment mixed
_refine_ls_matrix_type full
_refine_ls_number_parameters 16
_refine_ls_number_reflns 288
_refine_ls_number_restraints 0
_refine_ls_restrained_S_all 1.271
_refine_ls_R_factor_all 0.0460
_refine_ls_R_factor_gt 0.0421
_refine_ls_shift/su_max 0.000
_refine_ls_shift/su_mean 0.000
_refine_ls_structure_factor_coef Fsqd
_refine_ls_weighting_details 'calc w=1/[\s^2^(Fo^2^)+(0.0348P)^2^+4.8694P] where P=(Fo^2^+2Fc^2^)/3'
_refine_ls_weighting_scheme calc
_refine_ls_wR_factor_gt 0.0868
_refine_ls_wR_factor_ref 0.0876
_reflns_number_gt 266
_reflns_number_total 288
_reflns_threshold_expression >2sigma(I)
_cod_data_source_file ic025874wsi20030122_014525_2.cif
_cod_data_source_block face
_cod_depositor_comments
;
The following automatic conversions were performed:

'_symmetry_cell_setting' value 'Hexagonal' changed to 'hexagonal'
according to the built-in table from CIF Core dictionary named
'cif_core.dic' version 2.4.1 from
2010-06-29.

'_exptl_absorpt_correction_type' value 'Analytical'
changed to 'analytical' according to the built-in table from CIF Core
dictionary named 'cif_core.dic' version 2.4.1 from 2010-06-29.

Automatic conversion script
Id: cif_fix_values 1646 2011-03-28 12:23:43Z adriana 
;
_cod_database_code 4313276

loop_
_symmetry_equiv_pos_as_xyz
'x, y, z'
'-x, -y, z+1/2'
'-y, -x, -z'
'y, x, -z+1/2'
'x-y, -y, -z+1/2'
'-x+y, y, -z'
'x, x-y, -z'
'-x, -x+y, -z+1/2'
'-y, x-y, z'
'y, -x+y, z+1/2'
'x-y, x, z+1/2'
'-x+y, -x, z'
'-x, -y, -z'
'x, y, -z-1/2'
'y, x, z'
'-y, -x, z-1/2'
'-x+y, y, z-1/2'
'x-y, -y, z'
'-x, -x+y, z'
'x, x-y, z-1/2'
'y, -x+y, -z'
'-y, x-y, -z-1/2'
'-x+y, -x, -z-1/2'
'x-y, x, -z'

loop_
_atom_site_label
_atom_site_type_symbol
_atom_site_fract_x
_atom_site_fract_y
_atom_site_fract_z
_atom_site_U_iso_or_equiv
_atom_site_adp_type
_atom_site_occupancy
_atom_site_symmetry_multiplicity
_atom_site_calc_flag
_atom_site_refinement_flags
_atom_site_disorder_assembly
_atom_site_disorder_group
Sr Sr 0.59525(11) 0.0000 0.12374(5) 0.0065(3) Uani 1 2 d S . .
Ga Ga 0.0000 0.0000 0.2500 0.0031(5) Uani 1 12 d S . .
N2 N 0.3333 0.6667 0.0000 0.009(2) Uani 1 6 d S . .
N1 N 0.2843(15) 0.0000 0.2500 0.010(2) Uani 1 4 d S . .

loop_
_atom_site_aniso_label
_atom_site_aniso_U_11
_atom_site_aniso_U_22
_atom_site_aniso_U_33
_atom_site_aniso_U_23
_atom_site_aniso_U_13
_atom_site_aniso_U_12
Sr 0.0068(4) 0.0063(4) 0.0064(5) 0.000 -0.0015(2) 0.0032(2)
Ga 0.0026(6) 0.0026(6) 0.0041(10) 0.000 0.000 0.0013(3)
N2 0.009(3) 0.009(3) 0.009(6) 0.000 0.000 0.0047(16)
N1 0.006(3) 0.006(4) 0.018(5) 0.000 0.000 0.003(2)

loop_
_atom_type_symbol
_atom_type_description
_atom_type_scat_dispersion_real
_atom_type_scat_dispersion_imag
_atom_type_scat_source
N N 0.0061 0.0033 'International Tables Vol C Tables 4.2.6.8 and 6.1.1.4'
Ga Ga 0.2307 1.6083 'International Tables Vol C Tables 4.2.6.8 and 6.1.1.4'
Sr Sr -1.5307 3.2498 'International Tables Vol C Tables 4.2.6.8 and 6.1.1.4'

loop_
_geom_angle_atom_site_label_1
_geom_angle_atom_site_label_2
_geom_angle_atom_site_label_3
_geom_angle
_geom_angle_site_symmetry_1
_geom_angle_site_symmetry_3
_geom_angle_publ_flag
N2 Sr N2 96.11(2) 1_545 13_665 ?
N2 Sr N1 101.16(9) 1_545 . ?
N2 Sr N1 101.16(9) 13_665 . ?
N2 Sr N1 156.73(19) 1_545 15_655 ?
N2 Sr N1 94.52(16) 13_665 15_655 ?
N1 Sr N1 97.0(2) . 15_655 ?
N2 Sr N1 94.52(16) 1_545 19_655 ?
N2 Sr N1 156.73(19) 13_665 19_655 ?
N1 Sr N1 97.0(2) . 19_655 ?
N1 Sr N1 68.7(4) 15_655 19_655 ?
N2 Sr Ga 122.193(18) 1_545 1_655 ?
N2 Sr Ga 122.193(18) 13_665 1_655 ?
N1 Sr Ga 110.32(14) . 1_655 ?
N1 Sr Ga 36.1(2) 15_655 1_655 ?
N1 Sr Ga 36.1(2) 19_655 1_655 ?
N2 Sr Sr 128.441(14) 1_545 14_556 ?
N2 Sr Sr 128.441(14) 13_665 14_556 ?
N1 Sr Sr 51.63(14) . 14_556 ?
N1 Sr Sr 55.63(3) 15_655 14_556 ?
N1 Sr Sr 55.63(3) 19_655 14_556 ?
Ga Sr Sr 58.688(14) 1_655 14_556 ?
N2 Sr Sr 48.057(12) 1_545 13_655 ?
N2 Sr Sr 48.057(12) 13_665 13_655 ?
N1 Sr Sr 106.83(14) . 13_655 ?
N1 Sr Sr 138.26(10) 15_655 13_655 ?
N1 Sr Sr 138.26(10) 19_655 13_655 ?
Ga Sr Sr 142.85(4) 1_655 13_655 ?
Sr Sr Sr 158.46(3) 14_556 13_655 ?
N2 Sr Sr 47.288(10) 1_545 15_545 ?
N2 Sr Sr 108.18(3) 13_665 15_545 ?
N1 Sr Sr 54.20(8) . 15_545 ?
N1 Sr Sr 145.60(2) 15_655 15_545 ?
N1 Sr Sr 94.2(2) 19_655 15_545 ?
Ga Sr Sr 129.605(13) 1_655 15_545 ?
Sr Sr Sr 90.0 14_556 15_545 ?
Sr Sr Sr 74.10(2) 13_655 15_545 ?
N2 Sr Sr 141.095(13) 1_545 15_655 ?
N2 Sr Sr 47.288(10) 13_665 15_655 ?
N1 Sr Sr 99.18(2) . 15_655 ?
N1 Sr Sr 47.53(17) 15_655 15_655 ?
N1 Sr Sr 115.5(2) 19_655 15_655 ?
Ga Sr Sr 79.989(18) 1_655 15_655 ?
Sr Sr Sr 90.0 14_556 15_655 ?
Sr Sr Sr 94.285(3) 13_655 15_655 ?
Sr Sr Sr 143.48(4) 15_545 15_655 ?
N2 Sr Sr 47.288(10) 1_545 19_655 ?
N2 Sr Sr 141.095(13) 13_665 19_655 ?
N1 Sr Sr 99.18(2) . 19_655 ?
N1 Sr Sr 115.5(2) 15_655 19_655 ?
N1 Sr Sr 47.53(17) 19_655 19_655 ?
Ga Sr Sr 79.989(18) 1_655 19_655 ?
Sr Sr Sr 90.0 14_556 19_655 ?
Sr Sr Sr 94.284(3) 13_655 19_655 ?
Sr Sr Sr 60.0 15_545 19_655 ?
Sr Sr Sr 156.52(4) 15_655 19_655 ?
N2 Sr Sr 108.18(3) 1_545 19_665 ?
N2 Sr Sr 47.288(10) 13_665 19_665 ?
N1 Sr Sr 54.20(8) . 19_665 ?
N1 Sr Sr 94.2(2) 15_655 19_665 ?
N1 Sr Sr 145.60(2) 19_655 19_665 ?
Ga Sr Sr 129.605(13) 1_655 19_665 ?
Sr Sr Sr 90.0 14_556 19_665 ?
Sr Sr Sr 74.10(2) 13_655 19_665 ?
Sr Sr Sr 83.48(4) 15_545 19_665 ?
Sr Sr Sr 60.0 15_655 19_665 ?
Sr Sr Sr 143.48(4) 19_655 19_665 ?
N1 Ga N1 120.000(1) 19 15 ?
N1 Ga N1 120.000(1) 19 . ?
N1 Ga N1 120.000(3) 15 . ?
N1 Ga Sr 148.688(14) 19 8_665 ?
N1 Ga Sr 64.712(4) 15 8_665 ?
N1 Ga Sr 64.712(4) . 8_665 ?
N1 Ga Sr 64.712(4) 19 1_455 ?
N1 Ga Sr 64.712(4) 15 1_455 ?
N1 Ga Sr 148.688(14) . 1_455 ?
Sr Ga Sr 129.423(8) 8_665 1_455 ?
N1 Ga Sr 64.712(4) 19 15_545 ?
N1 Ga Sr 148.688(14) 15 15_545 ?
N1 Ga Sr 64.712(4) . 15_545 ?
Sr Ga Sr 129.423(8) 8_665 15_545 ?
Sr Ga Sr 95.444(19) 1_455 15_545 ?
N1 Ga Sr 148.688(14) 19 19_665 ?
N1 Ga Sr 64.712(4) 15 19_665 ?
N1 Ga Sr 64.712(4) . 19_665 ?
Sr Ga Sr 62.62(3) 8_665 19_665 ?
Sr Ga Sr 95.444(19) 1_455 19_665 ?
Sr Ga Sr 95.444(19) 15_545 19_665 ?
N1 Ga Sr 64.712(4) 19 14_456 ?
N1 Ga Sr 64.712(4) 15 14_456 ?
N1 Ga Sr 148.688(14) . 14_456 ?
Sr Ga Sr 95.444(19) 8_665 14_456 ?
Sr Ga Sr 62.62(3) 1_455 14_456 ?
Sr Ga Sr 129.423(8) 15_545 14_456 ?
Sr Ga Sr 129.423(8) 19_665 14_456 ?
N1 Ga Sr 64.712(4) 19 4_545 ?
N1 Ga Sr 148.688(14) 15 4_545 ?
N1 Ga Sr 64.712(4) . 4_545 ?
Sr Ga Sr 95.444(19) 8_665 4_545 ?
Sr Ga Sr 129.423(8) 1_455 4_545 ?
Sr Ga Sr 62.62(3) 15_545 4_545 ?
Sr Ga Sr 129.423(8) 19_665 4_545 ?
Sr Ga Sr 95.444(19) 14_456 4_545 ?
Sr N2 Sr 161.66(3) 3_565 1_565 ?
Sr N2 Sr 83.89(2) 3_565 15 ?
Sr N2 Sr 85.42(2) 1_565 15 ?
Sr N2 Sr 85.42(2) 3_565 13_665 ?
Sr N2 Sr 83.89(2) 1_565 13_665 ?
Sr N2 Sr 108.47(3) 15 13_665 ?
Sr N2 Sr 108.47(3) 3_565 19_665 ?
Sr N2 Sr 85.42(2) 1_565 19_665 ?
Sr N2 Sr 85.42(2) 15 19_665 ?
Sr N2 Sr 161.66(3) 13_665 19_665 ?
Sr N2 Sr 85.42(2) 3_565 7 ?
Sr N2 Sr 108.47(3) 1_565 7 ?
Sr N2 Sr 161.66(3) 15 7 ?
Sr N2 Sr 85.42(2) 13_665 7 ?
Sr N2 Sr 83.89(2) 19_665 7 ?
Ga N1 Sr 141.63(14) . 14_556 ?
Ga N1 Sr 141.63(14) . . ?
Sr N1 Sr 76.7(3) 14_556 . ?
Ga N1 Sr 79.2(2) . 15_545 ?
Sr N1 Sr 119.9(2) 14_556 15_545 ?
Sr N1 Sr 78.28(9) . 15_545 ?
Ga N1 Sr 79.2(2) . 8_665 ?
Sr N1 Sr 78.28(9) 14_556 8_665 ?
Sr N1 Sr 119.9(2) . 8_665 ?
Sr N1 Sr 158.3(4) 15_545 8_665 ?
Ga N1 Sr 79.2(2) . 4_545 ?
Sr N1 Sr 78.28(9) 14_556 4_545 ?
Sr N1 Sr 119.9(2) . 4_545 ?
Sr N1 Sr 68.74(6) 15_545 4_545 ?
Sr N1 Sr 106.98(11) 8_665 4_545 ?
Ga N1 Sr 79.2(2) . 19_665 ?
Sr N1 Sr 119.9(2) 14_556 19_665 ?
Sr N1 Sr 78.28(9) . 19_665 ?
Sr N1 Sr 106.98(11) 15_545 19_665 ?
Sr N1 Sr 68.74(6) 8_665 19_665 ?
Sr N1 Sr 158.3(4) 4_545 19_665 ?

loop_
_geom_bond_atom_site_label_1
_geom_bond_atom_site_label_2
_geom_bond_distance
_geom_bond_site_symmetry_2
_geom_bond_publ_flag
Sr N2 2.5874(5) 1_545 ?
Sr N2 2.5874(5) 13_665 ?
Sr N1 2.644(8) . ?
Sr N1 2.907(2) 15_655 ?
Sr N1 2.907(2) 19_655 ?
Sr Ga 3.1584(8) 1_655 ?
Sr Sr 3.2828(15) 14_556 ?
Sr Sr 3.4588(15) 13_655 ?
Sr Sr 3.5101(5) 15_545 ?
Sr Sr 3.5101(5) 15_655 ?
Sr Sr 3.5101(5) 19_655 ?
Sr Sr 3.5101(5) 19_665 ?
Ga N1 1.895(10) 19 ?
Ga N1 1.895(10) 15 ?
Ga N1 1.895(10) . ?
Ga Sr 3.1584(8) 8_665 ?
Ga Sr 3.1584(8) 1_455 ?
Ga Sr 3.1584(8) 15_545 ?
Ga Sr 3.1584(8) 19_665 ?
Ga Sr 3.1584(8) 14_456 ?
Ga Sr 3.1584(8) 4_545 ?
N2 Sr 2.5874(5) 3_565 ?
N2 Sr 2.5874(5) 1_565 ?
N2 Sr 2.5874(5) 15 ?
N2 Sr 2.5874(5) 13_665 ?
N2 Sr 2.5874(5) 19_665 ?
N2 Sr 2.5874(5) 7 ?
N1 Sr 2.644(8) 14_556 ?
N1 Sr 2.907(2) 15_545 ?
N1 Sr 2.907(2) 8_665 ?
N1 Sr 2.907(2) 4_545 ?
N1 Sr 2.907(2) 19_665 ?
